data_7703319
loop_
_publ_author_name
'Geisler, Heiko'
'Wernitznig, Debora'
'Hejl, Michaela'
'Gajic, Natalie'
'Jakupec, Michael A.'
'Kandioller, Wolfgang'
'Keppler, Bernhard K.'

_publ_section_title
;
 Novel phthiocol-based organometallics with tridentate coordination motif
 and their unexpected cytotoxic behaviour.
;
_journal_issue 5
_journal_name_full 'Dalton transactions (Cambridge, England : 2003)'
_journal_page_first 1393
_journal_page_last 1397
_journal_paper_doi 10.1039/c9dt04462k
_journal_volume 49
_journal_year 2020
_chemical_formula_moiety 'C28 H27 N3 O3 Ru'
_chemical_formula_sum 'C28 H27 N3 O3 Ru'
_chemical_formula_weight 554.59
_chemical_name_systematic
'[(1-(6-amino-1H-\kN2-indazol-1-yl)-3-methyl-4-oxo-1,4-dihydronaphtalene-1,2-bis(olato)-\kO1-\kO2))(\h6-p-cymene)ruthenium(II)]'
_space_group_crystal_system monoclinic
_space_group_IT_number 14
_space_group_name_Hall '-P 2ybc'
_space_group_name_H-M_alt 'P 1 21/c 1'
_atom_sites_solution_hydrogens geom
_atom_sites_solution_primary direct
_audit_creation_date 2019-09-05
_audit_creation_method
;
Olex2 1.2
(compiled 2018.05.29 svn.r3508 for OlexSys, GUI svn.r5506)
;
_audit_update_record
;
2019-09-23 deposited with the CCDC.	2020-01-08 downloaded from the CCDC.
;
_cell_angle_alpha 90
_cell_angle_beta 98.361(3)
_cell_angle_gamma 90
_cell_formula_units_Z 4
_cell_length_a 10.9871(9)
_cell_length_b 9.5021(7)
_cell_length_c 27.626(2)
_cell_measurement_reflns_used 9131
_cell_measurement_temperature 100.0
_cell_measurement_theta_max 68.436
_cell_measurement_theta_min 4.15
_cell_volume 2853.5(4)
_computing_cell_refinement 'SAINT V8.38A (?, 2016)'
_computing_data_collection APEX3
_computing_data_reduction 'SAINT V8.38A (?, 2016)'
_computing_molecular_graphics 'Olex2 (Dolomanov et al., 2009)'
_computing_publication_material 'Olex2 (Dolomanov et al., 2009)'
_computing_structure_refinement 'ShelXL (Sheldrick, 2015)'
_computing_structure_solution 'ShelXS (Sheldrick, 2008)'
_diffrn_ambient_temperature 100.0
_diffrn_measured_fraction_theta_full 0.995
_diffrn_measured_fraction_theta_max 0.995
_diffrn_measurement_device_type 'Bruker D8 Venture'
_diffrn_measurement_method '\f and \w scans'
_diffrn_radiation_probe x-ray
_diffrn_radiation_type CuK\a
_diffrn_radiation_wavelength 1.54178
_diffrn_reflns_av_R_equivalents 0.0536
_diffrn_reflns_av_unetI/netI 0.0321
_diffrn_reflns_Laue_measured_fraction_full 0.995
_diffrn_reflns_Laue_measured_fraction_max 0.995
_diffrn_reflns_limit_h_max 13
_diffrn_reflns_limit_h_min -13
_diffrn_reflns_limit_k_max 11
_diffrn_reflns_limit_k_min -10
_diffrn_reflns_limit_l_max 33
_diffrn_reflns_limit_l_min -32
_diffrn_reflns_number 38659
_diffrn_reflns_point_group_measured_fraction_full 0.995
_diffrn_reflns_point_group_measured_fraction_max 0.995
_diffrn_reflns_theta_full 67.679
_diffrn_reflns_theta_max 68.235
_diffrn_reflns_theta_min 4.067
_diffrn_source 'sealed xray tube'
_diffrn_source_type 'Incoatec IuS'
_diffrn_standards_number 0
_exptl_absorpt_coefficient_mu 4.691
_exptl_absorpt_correction_T_max 0.1665
_exptl_absorpt_correction_T_min 0.0625
_exptl_absorpt_correction_type multi-scan
_exptl_absorpt_process_details
;
SADABS-2016/2 (Bruker,2016/2) was used for absorption correction. 
wR2(int) was 0.1174 before and 0.0897 after correction. 
The Ratio of minimum to maximum transmission is 0.3754.
The \l/2 correction factor is Not present.
;
_exptl_crystal_colour 'clear yellow'
_exptl_crystal_colour_lustre clear
_exptl_crystal_colour_primary yellow
_exptl_crystal_density_diffrn 1.291
_exptl_crystal_description block
_exptl_crystal_F_000 1136
_exptl_crystal_size_max 0.1
_exptl_crystal_size_mid 0.1
_exptl_crystal_size_min 0.03
_refine_diff_density_max 1.799
_refine_diff_density_min -1.646
_refine_diff_density_rms 0.150
_refine_ls_extinction_method none
_refine_ls_goodness_of_fit_ref 1.244
_refine_ls_hydrogen_treatment constr
_refine_ls_matrix_type full
_refine_ls_number_parameters 320
_refine_ls_number_reflns 5217
_refine_ls_number_restraints 0
_refine_ls_restrained_S_all 1.244
_refine_ls_R_factor_all 0.0979
_refine_ls_R_factor_gt 0.0974
_refine_ls_shift/su_max 0.001
_refine_ls_shift/su_mean 0.000
_refine_ls_structure_factor_coef Fsqd
_refine_ls_weighting_details
;
 w=1/[\s^2^(Fo^2^)+37.2588P]
 where P=(Fo^2^+2Fc^2^)/3
;
_refine_ls_weighting_scheme calc
_refine_ls_wR_factor_gt 0.2269
_refine_ls_wR_factor_ref 0.2271
_reflns_Friedel_coverage 0.000
_reflns_number_gt 5135
_reflns_number_total 5217
_reflns_threshold_expression 'I > 2\s(I)'
_cod_data_source_file c9dt04462k2.cif
_cod_data_source_block cu_hege636_p21c
_cod_depositor_comments 'Adding full bibliography for 7703315--7703322.cif.'
_cod_original_sg_symbol_H-M 'P 21/c'
_cod_database_code 7703319
_shelxl_version_number 2013-2
_shelx_space_group_comment
;
The symmetry employed for this shelxl refinement is uniquely defined
by the following loop, which should always be used as a source of
symmetry information in preference to the above space-group names.
They are only intended as comments.
;
_shelx_estimated_absorpt_t_max 0.872
_shelx_estimated_absorpt_t_min 0.651

loop_
_space_group_symop_operation_xyz
'x, y, z'
'-x, y+1/2, -z+1/2'
'-x, -y, -z'
'x, -y-1/2, z-1/2'

loop_
_atom_site_label
_atom_site_type_symbol
_atom_site_fract_x
_atom_site_fract_y
_atom_site_fract_z
_atom_site_U_iso_or_equiv
_atom_site_adp_type
_atom_site_occupancy
_atom_site_site_symmetry_order
_atom_site_calc_flag
_atom_site_refinement_flags_posn
Ru1 Ru 0.26294(7) 0.53344(7) 0.51720(2) 0.0447(3) Uani 1 1 d .
O1 O 0.1574(6) 0.6768(7) 0.5465(2) 0.0470(15) Uani 1 1 d .
O2 O 0.3879(6) 0.6988(7) 0.5395(2) 0.0498(16) Uani 1 1 d .
O3 O 0.4159(8) 1.0810(7) 0.6483(3) 0.062(2) Uani 1 1 d .
N1 N 0.2646(7) 0.5988(8) 0.6193(3) 0.0420(17) Uani 1 1 d .
N2 N 0.2998(7) 0.4881(7) 0.5922(2) 0.0400(17) Uani 1 1 d .
N3 N 0.3240(9) 0.6640(9) 0.7976(3) 0.060(2) Uani 1 1 d .
H3A H 0.2899 0.7479 0.7965 0.072 Uiso 1 1 calc R
H3B H 0.3518 0.6255 0.8261 0.072 Uiso 1 1 calc R
C1 C 0.2315(9) 0.7268(9) 0.5874(3) 0.044(2) Uani 1 1 d .
C2 C 0.3484(9) 0.7778(10) 0.5725(3) 0.047(2) Uani 1 1 d .
C3 C 0.4124(10) 0.8929(10) 0.5931(4) 0.051(2) Uani 1 1 d .
C4 C 0.3605(12) 0.9787(10) 0.6272(4) 0.059(3) Uani 1 1 d .
C5 C 0.2338(11) 0.9463(10) 0.6373(3) 0.053(3) Uani 1 1 d .
C6 C 0.1771(13) 1.0385(12) 0.6669(4) 0.062(3) Uani 1 1 d .
H6 H 0.2203 1.1181 0.6813 0.074 Uiso 1 1 calc R
C7 C 0.0615(14) 1.0132(12) 0.6745(4) 0.072(4) Uani 1 1 d .
H7 H 0.0249 1.0757 0.6951 0.086 Uiso 1 1 calc R
C8 C -0.0084(12) 0.8984(13) 0.6536(4) 0.066(3) Uani 1 1 d .
H8 H -0.0910 0.8838 0.6590 0.080 Uiso 1 1 calc R
C9 C 0.0490(11) 0.8084(12) 0.6250(4) 0.059(3) Uani 1 1 d .
H9 H 0.0051 0.7293 0.6104 0.071 Uiso 1 1 calc R
C10 C 0.1669(10) 0.8301(11) 0.6171(3) 0.050(2) Uani 1 1 d .
C11 C 0.3455(9) 0.3898(9) 0.6224(3) 0.042(2) Uani 1 1 d .
H11 H 0.3722 0.3004 0.6127 0.051 Uiso 1 1 calc R
C12 C 0.3503(7) 0.4333(9) 0.6717(3) 0.0363(18) Uani 1 1 d .
C13 C 0.2976(8) 0.5730(10) 0.6684(3) 0.042(2) Uani 1 1 d .
C14 C 0.2897(9) 0.6533(10) 0.7098(3) 0.045(2) Uani 1 1 d .
H14 H 0.2558 0.7455 0.7075 0.054 Uiso 1 1 calc R
C15 C 0.3337(9) 0.5928(10) 0.7550(3) 0.045(2) Uani 1 1 d .
C16 C 0.3871(9) 0.4538(10) 0.7582(3) 0.050(2) Uani 1 1 d .
H16 H 0.4196 0.4156 0.7892 0.059 Uiso 1 1 calc R
C17 C 0.3910(9) 0.3783(10) 0.7171(3) 0.047(2) Uani 1 1 d .
H17 H 0.4224 0.2851 0.7197 0.056 Uiso 1 1 calc R
C18 C 0.5331(12) 0.9338(12) 0.5782(4) 0.069(3) Uani 1 1 d .
H18A H 0.5767 0.9975 0.6027 0.104 Uiso 1 1 calc GR
H18B H 0.5189 0.9813 0.5464 0.104 Uiso 1 1 calc GR
H18C H 0.5830 0.8492 0.5757 0.104 Uiso 1 1 calc GR
C19 C 0.2172(10) 0.3166(10) 0.4923(3) 0.047(2) Uani 1 1 d .
C20 C 0.3418(9) 0.3495(9) 0.4852(3) 0.045(2) Uani 1 1 d .
H20 H 0.4074 0.2889 0.4980 0.054 Uiso 1 1 calc R
C21 C 0.3662(10) 0.4733(10) 0.4588(3) 0.053(2) Uani 1 1 d .
H21 H 0.4480 0.4946 0.4539 0.064 Uiso 1 1 calc R
C22 C 0.2682(9) 0.5650(10) 0.4399(3) 0.045(2) Uani 1 1 d .
C23 C 0.1461(8) 0.5263(10) 0.4462(3) 0.0400(19) Uani 1 1 d .
H23 H 0.0784 0.5820 0.4320 0.048 Uiso 1 1 calc R
C24 C 0.1259(10) 0.4059(9) 0.4735(3) 0.045(2) Uani 1 1 d .
H24 H 0.0443 0.3861 0.4791 0.054 Uiso 1 1 calc R
C25 C 0.1952(9) 0.1861(10) 0.5212(3) 0.046(2) Uani 1 1 d .
H25 H 0.2710 0.1695 0.5453 0.055 Uiso 1 1 calc R
C26 C 0.0895(10) 0.1974(12) 0.5494(4) 0.056(3) Uani 1 1 d .
H26A H 0.0132 0.2114 0.5267 0.084 Uiso 1 1 calc GR
H26B H 0.1025 0.2775 0.5719 0.084 Uiso 1 1 calc GR
H26C H 0.0833 0.1107 0.5681 0.084 Uiso 1 1 calc GR
C27 C 0.1801(11) 0.0592(10) 0.4860(4) 0.060(3) Uani 1 1 d .
H27A H 0.2536 0.0502 0.4700 0.090 Uiso 1 1 calc GR
H27B H 0.1078 0.0737 0.4612 0.090 Uiso 1 1 calc GR
H27C H 0.1693 -0.0268 0.5045 0.090 Uiso 1 1 calc GR
C28 C 0.2965(12) 0.7039(11) 0.4146(4) 0.065(3) Uani 1 1 d .
H28A H 0.3788 0.7368 0.4283 0.098 Uiso 1 1 calc GR
H28B H 0.2355 0.7752 0.4201 0.098 Uiso 1 1 calc GR
H28C H 0.2930 0.6877 0.3794 0.098 Uiso 1 1 calc GR

loop_
_atom_site_aniso_label
_atom_site_aniso_U_11
_atom_site_aniso_U_22
_atom_site_aniso_U_33
_atom_site_aniso_U_23
_atom_site_aniso_U_13
_atom_site_aniso_U_12
Ru1 0.0629(5) 0.0326(4) 0.0367(4) -0.0042(3) 0.0001(3) -0.0052(4)
O1 0.060(4) 0.042(3) 0.037(3) -0.009(3) 0.000(3) -0.004(3)
O2 0.060(4) 0.037(3) 0.053(4) -0.012(3) 0.007(3) -0.014(3)
O3 0.092(6) 0.033(3) 0.054(4) -0.007(3) -0.014(4) -0.002(4)
N1 0.054(5) 0.038(4) 0.034(4) -0.001(3) 0.003(3) -0.006(3)
N2 0.055(4) 0.028(4) 0.035(4) -0.005(3) -0.002(3) -0.001(3)
N3 0.094(7) 0.052(5) 0.032(4) 0.001(4) 0.004(4) 0.012(5)
C1 0.057(6) 0.029(4) 0.037(5) 0.001(4) -0.016(4) 0.004(4)
C2 0.059(6) 0.033(5) 0.044(5) -0.007(4) -0.005(4) 0.000(4)
C3 0.069(7) 0.035(5) 0.046(5) -0.002(4) 0.002(5) -0.006(5)
C4 0.098(9) 0.031(5) 0.042(5) 0.000(4) -0.013(5) 0.007(5)
C5 0.090(8) 0.031(5) 0.035(5) 0.003(4) -0.003(5) 0.009(5)
C6 0.098(9) 0.043(6) 0.042(5) 0.004(5) 0.003(6) 0.019(6)
C7 0.121(11) 0.049(6) 0.045(6) -0.006(5) 0.011(6) 0.017(7)
C8 0.076(8) 0.071(8) 0.051(6) 0.001(6) 0.008(6) 0.015(6)
C9 0.080(8) 0.053(6) 0.041(5) -0.006(5) -0.004(5) 0.011(6)
C10 0.066(7) 0.048(6) 0.032(5) 0.004(4) -0.011(4) 0.006(5)
C11 0.052(5) 0.031(4) 0.042(5) -0.001(4) 0.001(4) -0.009(4)
C12 0.028(4) 0.032(4) 0.047(5) -0.002(4) -0.001(3) -0.003(3)
C13 0.036(5) 0.042(5) 0.045(5) 0.004(4) -0.005(4) -0.009(4)
C14 0.051(5) 0.036(5) 0.045(5) 0.001(4) 0.000(4) 0.000(4)
C15 0.047(5) 0.040(5) 0.046(5) -0.001(4) 0.003(4) -0.005(4)
C16 0.063(6) 0.041(5) 0.041(5) 0.009(4) -0.003(4) 0.016(5)
C17 0.052(6) 0.036(5) 0.048(5) 0.003(4) -0.006(4) -0.005(4)
C18 0.091(9) 0.050(6) 0.064(7) -0.016(5) 0.004(6) -0.025(6)
C19 0.063(6) 0.034(5) 0.039(5) -0.011(4) -0.006(4) -0.013(4)
C20 0.056(6) 0.035(5) 0.040(5) -0.012(4) -0.002(4) 0.009(4)
C21 0.073(7) 0.042(5) 0.045(5) -0.018(4) 0.009(5) -0.016(5)
C22 0.064(6) 0.040(5) 0.031(4) -0.006(4) 0.005(4) -0.021(5)
C23 0.042(5) 0.041(5) 0.033(4) -0.008(4) -0.008(3) -0.001(4)
C24 0.065(6) 0.038(5) 0.033(4) -0.007(4) 0.009(4) -0.020(5)
C25 0.052(6) 0.037(5) 0.046(5) -0.001(4) -0.004(4) -0.008(4)
C26 0.059(6) 0.056(6) 0.052(6) 0.005(5) 0.008(5) -0.008(5)
C27 0.081(8) 0.034(5) 0.060(6) -0.001(5) -0.004(5) -0.009(5)
C28 0.097(9) 0.044(6) 0.050(6) -0.005(5) -0.002(6) -0.023(6)

loop_
_atom_type_symbol
_atom_type_description
_atom_type_scat_dispersion_real
_atom_type_scat_dispersion_imag
_atom_type_scat_source
C C 0.0181 0.0091 'International Tables Vol C Tables 4.2.6.8 and 6.1.1.4'
H H 0.0000 0.0000 'International Tables Vol C Tables 4.2.6.8 and 6.1.1.4'
N N 0.0311 0.0180 'International Tables Vol C Tables 4.2.6.8 and 6.1.1.4'
O O 0.0492 0.0322 'International Tables Vol C Tables 4.2.6.8 and 6.1.1.4'
Ru Ru 0.0552 3.2960 'International Tables Vol C Tables 4.2.6.8 and 6.1.1.4'

loop_
_geom_angle_atom_site_label_1
_geom_angle_atom_site_label_2
_geom_angle_atom_site_label_3
_geom_angle
O1 Ru1 O2 76.7(3)
O1 Ru1 N2 77.5(3)
O1 Ru1 C19 129.3(3)
O1 Ru1 C20 167.6(3)
O1 Ru1 C21 149.2(3)
O1 Ru1 C22 113.5(3)
O1 Ru1 C23 94.8(3)
O1 Ru1 C24 101.9(3)
O2 Ru1 C19 153.1(3)
O2 Ru1 C20 115.5(3)
O2 Ru1 C21 91.4(3)
O2 Ru1 C22 94.3(3)
O2 Ru1 C23 123.8(3)
O2 Ru1 C24 161.5(3)
N2 Ru1 O2 80.9(3)
N2 Ru1 C19 96.8(3)
N2 Ru1 C20 101.7(3)
N2 Ru1 C21 129.1(4)
N2 Ru1 C22 166.8(4)
N2 Ru1 C23 152.2(3)
N2 Ru1 C24 117.1(3)
C20 Ru1 C19 38.3(4)
C21 Ru1 C19 69.1(4)
C21 Ru1 C20 38.2(4)
C21 Ru1 C23 68.2(4)
C22 Ru1 C19 81.9(3)
C22 Ru1 C20 69.1(4)
C22 Ru1 C21 38.3(4)
C22 Ru1 C23 38.3(3)
C23 Ru1 C19 67.3(3)
C23 Ru1 C20 80.1(3)
C24 Ru1 C19 36.2(4)
C24 Ru1 C20 67.2(4)
C24 Ru1 C21 80.5(4)
C24 Ru1 C22 69.1(3)
C24 Ru1 C23 37.8(3)
C1 O1 Ru1 104.7(5)
C2 O2 Ru1 111.3(6)
N2 N1 C1 111.0(6)
C13 N1 N2 110.2(7)
C13 N1 C1 136.4(7)
N1 N2 Ru1 110.5(5)
C11 N2 Ru1 141.4(6)
C11 N2 N1 108.1(7)
O1 C1 N1 105.3(7)
O1 C1 C2 108.5(8)
O1 C1 C10 113.5(8)
N1 C1 C10 107.3(7)
C2 C1 N1 106.2(7)
C2 C1 C10 115.4(8)
O2 C2 C1 113.3(8)
O2 C2 C3 122.9(10)
C3 C2 C1 123.7(9)
C2 C3 C4 119.8(10)
C2 C3 C18 120.9(9)
C4 C3 C18 119.3(9)
O3 C4 C3 122.7(12)
O3 C4 C5 118.6(10)
C3 C4 C5 118.7(9)
C6 C5 C4 119.1(10)
C10 C5 C4 122.5(9)
C10 C5 C6 118.3(11)
C7 C6 C5 119.4(12)
C6 C7 C8 123.2(11)
C9 C8 C7 116.6(12)
C10 C9 C8 121.6(11)
C5 C10 C1 117.9(10)
C9 C10 C1 121.3(9)
C9 C10 C5 120.8(10)
N2 C11 C12 111.3(8)
C11 C12 C13 104.4(7)
C17 C12 C11 136.8(9)
C17 C12 C13 118.7(8)
N1 C13 C12 105.8(8)
N1 C13 C14 132.5(9)
C14 C13 C12 121.7(8)
C13 C14 C15 117.1(9)
N3 C15 C14 120.2(9)
N3 C15 C16 118.6(8)
C14 C15 C16 121.2(9)
C17 C16 C15 119.8(8)
C16 C17 C12 121.4(9)
C20 C19 Ru1 70.3(5)
C20 C19 C25 118.4(9)
C24 C19 Ru1 70.0(5)
C24 C19 C20 118.4(9)
C24 C19 C25 123.2(9)
C25 C19 Ru1 130.3(6)
C19 C20 Ru1 71.3(5)
C21 C20 Ru1 70.3(5)
C21 C20 C19 119.9(9)
C20 C21 Ru1 71.5(5)
C22 C21 Ru1 70.4(6)
C22 C21 C20 120.2(9)
C21 C22 Ru1 71.4(5)
C21 C22 C23 118.2(8)
C21 C22 C28 119.8(9)
C23 C22 Ru1 71.5(5)
C23 C22 C28 122.0(10)
C28 C22 Ru1 126.8(6)
C22 C23 Ru1 70.2(5)
C24 C23 Ru1 70.2(5)
C24 C23 C22 120.1(9)
C19 C24 Ru1 73.8(5)
C19 C24 C23 123.2(9)
C23 C24 Ru1 72.0(5)
C19 C25 C27 108.5(8)
C26 C25 C19 114.4(9)
C26 C25 C27 111.4(9)

loop_
_geom_bond_atom_site_label_1
_geom_bond_atom_site_label_2
_geom_bond_distance
Ru1 O1 2.032(6)
Ru1 O2 2.119(6)
Ru1 N2 2.096(7)
Ru1 C19 2.207(9)
Ru1 C20 2.194(9)
Ru1 C21 2.179(10)
Ru1 C22 2.166(9)
Ru1 C23 2.182(8)
Ru1 C24 2.160(9)
O1 C1 1.379(10)
O2 C2 1.304(11)
O3 C4 1.246(12)
N1 N2 1.379(10)
N1 C1 1.514(11)
N1 C13 1.374(11)
N2 C11 1.305(11)
N3 C15 1.376(12)
C1 C2 1.485(14)
C1 C10 1.519(14)
C2 C3 1.378(13)
C3 C4 1.426(14)
C3 C18 1.496(16)
C4 C5 1.492(17)
C5 C6 1.403(14)
C5 C10 1.398(14)
C6 C7 1.339(18)
C7 C8 1.408(17)
C8 C9 1.380(15)
C9 C10 1.361(16)
C11 C12 1.415(12)
C12 C13 1.445(12)
C12 C17 1.374(12)
C13 C14 1.389(13)
C14 C15 1.395(13)
C15 C16 1.442(13)
C16 C17 1.348(13)
C19 C20 1.445(14)
C19 C24 1.358(14)
C19 C25 1.514(13)
C20 C21 1.430(14)
C21 C22 1.424(15)
C22 C23 1.425(13)
C22 C28 1.546(13)
C23 C24 1.405(12)
C25 C26 1.494(14)
C25 C27 1.543(13)

loop_
_geom_torsion_atom_site_label_1
_geom_torsion_atom_site_label_2
_geom_torsion_atom_site_label_3
_geom_torsion_atom_site_label_4
_geom_torsion
Ru1 O1 C1 N1 -59.3(7)
Ru1 O1 C1 C2 54.1(7)
Ru1 O1 C1 C10 -176.3(6)
Ru1 O2 C2 C1 3.1(9)
Ru1 O2 C2 C3 -179.8(8)
Ru1 N2 C11 C12 176.1(7)
Ru1 C19 C20 C21 -52.9(7)
Ru1 C19 C24 C23 54.9(8)
Ru1 C19 C25 C26 61.0(12)
Ru1 C19 C25 C27 -174.0(8)
Ru1 C20 C21 C22 -52.8(7)
Ru1 C21 C22 C23 -55.9(7)
Ru1 C21 C22 C28 122.4(8)
Ru1 C22 C23 C24 -51.5(7)
Ru1 C23 C24 C19 -55.7(8)
O1 C1 C2 O2 -38.7(10)
O1 C1 C2 C3 144.3(9)
O1 C1 C10 C5 -140.8(8)
O1 C1 C10 C9 41.2(12)
O2 C2 C3 C4 176.8(9)
O2 C2 C3 C18 -0.1(15)
O3 C4 C5 C6 5.4(13)
O3 C4 C5 C10 -177.0(8)
N1 N2 C11 C12 -3.7(10)
N1 C1 C2 O2 74.1(9)
N1 C1 C2 C3 -102.9(10)
N1 C1 C10 C5 103.4(9)
N1 C1 C10 C9 -74.7(10)
N1 C13 C14 C15 -179.7(9)
N2 N1 C1 O1 46.1(10)
N2 N1 C1 C2 -68.8(8)
N2 N1 C1 C10 167.3(7)
N2 N1 C13 C12 -3.5(9)
N2 N1 C13 C14 175.7(9)
N2 C11 C12 C13 1.5(10)
N2 C11 C12 C17 -177.7(10)
N3 C15 C16 C17 176.0(10)
C1 N1 N2 Ru1 -9.9(8)
C1 N1 N2 C11 170.0(7)
C1 N1 C13 C12 -163.6(10)
C1 N1 C13 C14 15.5(18)
C1 C2 C3 C4 -6.5(14)
C1 C2 C3 C18 176.6(9)
C2 C1 C10 C5 -14.7(11)
C2 C1 C10 C9 167.2(9)
C2 C3 C4 O3 177.3(9)
C2 C3 C4 C5 -3.9(14)
C3 C4 C5 C6 -173.5(9)
C3 C4 C5 C10 4.1(13)
C4 C5 C6 C7 177.4(9)
C4 C5 C10 C1 5.6(13)
C4 C5 C10 C9 -176.3(9)
C5 C6 C7 C8 -1.1(17)
C6 C5 C10 C1 -176.8(8)
C6 C5 C10 C9 1.3(14)
C6 C7 C8 C9 1.4(17)
C7 C8 C9 C10 -0.4(16)
C8 C9 C10 C1 177.1(9)
C8 C9 C10 C5 -0.9(15)
C10 C1 C2 O2 -167.2(7)
C10 C1 C2 C3 15.8(13)
C10 C5 C6 C7 -0.3(14)
C11 C12 C13 N1 1.2(9)
C11 C12 C13 C14 -178.0(8)
C11 C12 C17 C16 176.5(10)
C12 C13 C14 C15 -0.7(13)
C13 N1 N2 Ru1 -175.4(6)
C13 N1 N2 C11 4.5(10)
C13 N1 C1 O1 -153.8(10)
C13 N1 C1 C2 91.2(12)
C13 N1 C1 C10 -32.7(14)
C13 C12 C17 C16 -2.7(14)
C13 C14 C15 N3 -177.2(9)
C13 C14 C15 C16 1.2(14)
C14 C15 C16 C17 -2.4(15)
C15 C16 C17 C12 3.2(15)
C17 C12 C13 N1 -179.3(8)
C17 C12 C13 C14 1.4(13)
C18 C3 C4 O3 -5.7(15)
C18 C3 C4 C5 173.0(9)
C19 C20 C21 Ru1 53.3(7)
C19 C20 C21 C22 0.5(12)
C20 C19 C24 Ru1 -52.8(7)
C20 C19 C24 C23 2.1(13)
C20 C19 C25 C26 148.5(8)
C20 C19 C25 C27 -86.6(10)
C20 C21 C22 Ru1 53.3(7)
C20 C21 C22 C23 -2.6(12)
C20 C21 C22 C28 175.7(8)
C21 C22 C23 Ru1 55.8(7)
C21 C22 C23 C24 4.4(12)
C22 C23 C24 Ru1 51.5(7)
C22 C23 C24 C19 -4.3(13)
C24 C19 C20 Ru1 52.7(7)
C24 C19 C20 C21 -0.2(12)
C24 C19 C25 C26 -30.1(12)
C24 C19 C25 C27 94.9(11)
C25 C19 C20 Ru1 -125.9(7)
C25 C19 C20 C21 -178.8(8)
C25 C19 C24 Ru1 125.7(8)
C25 C19 C24 C23 -179.4(8)
C28 C22 C23 Ru1 -122.5(8)
C28 C22 C23 C24 -173.9(8)
